data_4308774
loop_
_publ_author_name
'Manas K. Saha'
'Mar\'ia C. Mor\'on'
'Fernando Palacio'
'Ivan Bernal'

_publ_section_title
;
A New Bimetallic Intercalated 3-D Assembly Magnet
[{(323)Ni}3{FeIII(CN)6}2]n.12nH2O (323 =N,N'-Bis(3-aminopropyl)
Ethylenediamine): An Unprecedented Concomitant Presence of Meridional and
Facial Arrangment of Ferricyanide Anion
;
_journal_name_full 'Inorganic Chemistry'
_journal_page_first 1354
_journal_page_last 1361
_journal_paper_doi 10.1021/ic048947f
_journal_volume 44
_journal_year 2005
_chemical_formula_sum 'C36 H90 Fe2 N24 Ni3 O12'
_chemical_formula_weight 1339.15
_space_group_IT_number 61
_symmetry_cell_setting orthorhombic
_symmetry_space_group_name_Hall '-P 2ac 2ab'
_symmetry_space_group_name_H-M 'P b c a'
_atom_sites_solution_hydrogens geom
_atom_sites_solution_primary direct
_atom_sites_solution_secondary difmap
_cell_angle_alpha 90
_cell_angle_beta 90
_cell_angle_gamma 90
_cell_formula_units_Z 8
_cell_length_a 15.656(2)
_cell_length_b 15.291(2)
_cell_length_c 50.912(7)
_cell_measurement_temperature 100(2)
_cell_volume 12188(3)
_computing_structure_refinement 'SHELXL-97 (Sheldrick, 1997)'
_diffrn_ambient_temperature 100(2)
_diffrn_measured_fraction_theta_full 0.994
_diffrn_measured_fraction_theta_max 0.994
_diffrn_radiation_monochromator graphite
_diffrn_radiation_type MoK\a
_diffrn_radiation_wavelength 0.71073
_diffrn_reflns_av_R_equivalents 0.0995
_diffrn_reflns_av_unetI/netI 0.1309
_diffrn_reflns_limit_h_max 20
_diffrn_reflns_limit_h_min -20
_diffrn_reflns_limit_k_max 19
_diffrn_reflns_limit_k_min -19
_diffrn_reflns_limit_l_max 65
_diffrn_reflns_limit_l_min -66
_diffrn_reflns_number 25830
_diffrn_reflns_theta_full 27.47
_diffrn_reflns_theta_max 27.47
_diffrn_reflns_theta_min 2.6
_exptl_absorpt_coefficient_mu 1.445
_exptl_absorpt_correction_type none
_exptl_crystal_density_diffrn 1.46
_exptl_crystal_density_method 'not measured'
_exptl_crystal_F_000 5648
_exptl_crystal_size_max 0.17
_exptl_crystal_size_mid 0.1
_exptl_crystal_size_min 0.05
_refine_diff_density_max 0.843
_refine_diff_density_min -0.54
_refine_diff_density_rms 0.114
_refine_ls_extinction_method none
_refine_ls_goodness_of_fit_ref 1.024
_refine_ls_hydrogen_treatment mixed
_refine_ls_matrix_type full
_refine_ls_number_parameters 957
_refine_ls_number_reflns 13881
_refine_ls_number_restraints 0
_refine_ls_restrained_S_all 1.024
_refine_ls_R_factor_all 0.1422
_refine_ls_R_factor_gt 0.0651
_refine_ls_shift/su_max 0.198
_refine_ls_shift/su_mean 0.002
_refine_ls_structure_factor_coef Fsqd
_refine_ls_weighting_details 'calc w=1/[\s^2^(Fo^2^)+(0.0437P)^2^+22.6398P] where P=(Fo^2^+2Fc^2^)/3'
_refine_ls_weighting_scheme calc
_refine_ls_wR_factor_gt 0.1153
_refine_ls_wR_factor_ref 0.1385
_reflns_number_gt 7955
_reflns_number_total 13881
_reflns_threshold_expression >2sigma(I)
_cod_data_source_file ic048947fsi20040803_083237.cif
_cod_data_source_block global
_cod_depositor_comments
;
The following automatic conversions were performed:
'_symmetry_cell_setting' value 'Orthorhombic' changed to 'orthorhombic'
according to '/home/saulius/struct/CIF-dictionaries/cif_core.dic'
dictionary named 'cif_core.dic' version 2.4.1 from 2010-06-29.

Automatic conversion script
Id: cif_fix_enum 1527 2010-12-29 10:47:43Z saulius 
;
_cod_database_code 4308774

loop_
_symmetry_equiv_pos_as_xyz
'x, y, z'
'-x+1/2, -y, z+1/2'
'x+1/2, -y+1/2, -z'
'-x, y+1/2, -z+1/2'
'-x, -y, -z'
'x-1/2, y, -z-1/2'
'-x-1/2, y-1/2, z'
'x, -y-1/2, z-1/2'

loop_
_atom_site_label
_atom_site_type_symbol
_atom_site_fract_x
_atom_site_fract_y
_atom_site_fract_z
_atom_site_U_iso_or_equiv
_atom_site_adp_type
_atom_site_occupancy
_atom_site_symmetry_multiplicity
_atom_site_calc_flag
_atom_site_refinement_flags
_atom_site_disorder_assembly
_atom_site_disorder_group
C1 C 0.6751(4) 0.7052(4) 0.44851(14) 0.0355(15) Uani 1 1 d . . .
C2 C 0.6253(4) 0.7793(4) 0.43548(13) 0.0364(15) Uani 1 1 d . . .
C3 C 0.5926(4) 0.8486(4) 0.45402(12) 0.0313(14) Uani 1 1 d . . .
C4 C 0.4928(4) 0.8854(4) 0.48936(13) 0.0362(15) Uani 1 1 d . . .
C5 C 0.4321(4) 0.8458(4) 0.50887(13) 0.0346(15) Uani 1 1 d . . .
C6 C 0.4158(4) 0.7237(4) 0.53989(12) 0.0317(14) Uani 1 1 d . . .
C7 C 0.4599(4) 0.6490(4) 0.55395(12) 0.0307(13) Uani 1 1 d . . .
C8 C 0.4861(4) 0.5725(4) 0.53622(11) 0.0260(13) Uani 1 1 d . . .
C9 C 0.6972(3) 0.8080(3) 0.52047(10) 0.0209(12) Uani 1 1 d . . .
C10 C 0.6389(3) 0.9279(3) 0.55262(10) 0.0215(12) Uani 1 1 d . . .
C11 C 0.7642(3) 0.8209(3) 0.56969(10) 0.0181(11) Uani 1 1 d . . .
C12 C 0.8045(3) 0.9916(3) 0.56153(10) 0.0188(11) Uani 1 1 d . . .
C13 C 0.8658(3) 0.8665(3) 0.52839(9) 0.0167(11) Uani 1 1 d . . .
C14 C 0.7475(3) 0.9728(3) 0.50876(11) 0.0234(12) Uani 1 1 d . . .
C15 C 0.5828(4) 0.7429(4) 0.61571(11) 0.0255(12) Uani 1 1 d . . .
C16 C 0.5857(4) 0.8128(4) 0.63671(12) 0.0287(13) Uani 1 1 d . . .
C17 C 0.6599(4) 0.8751(4) 0.63500(13) 0.0286(13) Uani 1 1 d . . .
C18 C 0.8149(4) 0.8964(3) 0.63858(11) 0.0257(13) Uani 1 1 d . . .
C19 C 0.8955(4) 0.8480(4) 0.64503(12) 0.0262(13) Uani 1 1 d . . .
C20 C 0.9749(4) 0.7170(4) 0.63323(14) 0.0386(16) Uani 1 1 d . . .
C21 C 0.9802(4) 0.6400(4) 0.61412(13) 0.0269(13) Uani 1 1 d . . .
C22 C 0.9107(4) 0.5721(4) 0.61792(13) 0.0352(15) Uani 1 1 d . . .
C23 C 0.7279(3) 0.6333(3) 0.68001(10) 0.0213(12) Uani 1 1 d . . .
C24 C 0.7256(3) 0.5985(3) 0.73520(11) 0.0228(12) Uani 1 1 d . . .
C25 C 0.6897(3) 0.4699(3) 0.70222(10) 0.0215(12) Uani 1 1 d . . .
C26 C 0.5655(3) 0.5387(3) 0.73086(10) 0.0211(12) Uani 1 1 d . . .
C27 C 0.5642(3) 0.5731(3) 0.67777(11) 0.0231(12) Uani 1 1 d . . .
C28 C 0.5993(3) 0.7053(3) 0.71245(10) 0.0233(12) Uani 1 1 d . . .
C29 C 0.4465(4) 0.5361(4) 0.80380(13) 0.0369(15) Uani 1 1 d . . .
C30 C 0.5164(4) 0.5020(4) 0.82128(12) 0.0360(15) Uani 1 1 d . . .
C31 C 0.5956(4) 0.4736(4) 0.80731(13) 0.0376(16) Uani 1 1 d . . .
C32 C 0.6592(4) 0.3676(4) 0.77734(13) 0.0365(15) Uani 1 1 d . . .
C33 C 0.6393(4) 0.2934(4) 0.75949(13) 0.0334(14) Uani 1 1 d . . .
C34 C 0.5395(4) 0.2442(4) 0.72549(12) 0.0358(15) Uani 1 1 d . . .
C35 C 0.4667(5) 0.2705(4) 0.70788(13) 0.0409(16) Uani 1 1 d . . .
C36 C 0.3805(4) 0.2872(4) 0.72127(13) 0.0381(15) Uani 1 1 d . . .
Fe1 Fe 0.75251(5) 0.89970(4) 0.540182(13) 0.01738(16) Uani 1 1 d . . .
Fe2 Fe 0.64650(5) 0.58863(4) 0.706118(14) 0.01883(17) Uani 1 1 d . . .
N1 N 0.6164(3) 0.6461(3) 0.46303(10) 0.0262(11) Uani 1 1 d . . .
N2 N 0.5243(3) 0.8166(3) 0.47119(10) 0.0280(12) Uani 1 1 d . . .
N3 N 0.4751(3) 0.7728(3) 0.52274(9) 0.0257(11) Uani 1 1 d . . .
N4 N 0.5599(3) 0.5956(3) 0.51927(10) 0.0242(10) Uani 1 1 d . . .
N5 N 0.6566(3) 0.7579(3) 0.50938(9) 0.0249(10) Uani 1 1 d . . .
N6 N 0.5697(3) 0.9391(3) 0.56036(9) 0.0349(12) Uani 1 1 d . . .
N7 N 0.7700(3) 0.7760(3) 0.58779(8) 0.0227(10) Uani 1 1 d . . .
N8 N 0.8374(3) 1.0415(3) 0.57458(9) 0.0273(11) Uani 1 1 d . . .
N9 N 0.9328(3) 0.8481(2) 0.52083(8) 0.0225(10) Uani 1 1 d . . .
N10 N 0.7488(3) 1.0103(3) 0.48917(9) 0.0313(11) Uani 1 1 d . . .
N11 N 0.6494(3) 0.6755(3) 0.61945(10) 0.0222(10) Uani 1 1 d . . .
N12 N 0.7425(3) 0.8360(3) 0.64254(9) 0.0230(10) Uani 1 1 d . . .
N13 N 0.9009(3) 0.7714(3) 0.62756(10) 0.0284(11) Uani 1 1 d . . .
N14 N 0.8269(3) 0.6023(3) 0.60820(10) 0.0221(10) Uani 1 1 d . . .
N15 N 0.7697(3) 0.6582(2) 0.66303(8) 0.0211(10) Uani 1 1 d . . .
N16 N 0.7711(3) 0.5972(3) 0.75294(9) 0.0330(11) Uani 1 1 d . . .
N17 N 0.7144(3) 0.3987(3) 0.70138(9) 0.0260(10) Uani 1 1 d . . .
N18 N 0.5225(3) 0.5002(3) 0.74510(9) 0.0244(10) Uani 1 1 d . . .
N19 N 0.5154(3) 0.5637(3) 0.66087(9) 0.0297(11) Uani 1 1 d . . .
N20 N 0.5688(3) 0.7722(3) 0.71696(8) 0.0255(10) Uani 1 1 d . . .
N21 N 0.4029(3) 0.4663(3) 0.78866(11) 0.0305(12) Uani 1 1 d . . .
N22 N 0.5815(3) 0.3928(3) 0.79158(10) 0.0316(12) Uani 1 1 d . . .
N23 N 0.5678(3) 0.3172(3) 0.74176(9) 0.0302(11) Uani 1 1 d . . .
H58 H 0.5903 0.3579 0.7301 0.036 Uiso 1 1 calc R . .
N24 N 0.3805(3) 0.3696(3) 0.73696(11) 0.0334(12) Uani 1 1 d . . .
Ni1 Ni 0.54602(4) 0.70274(4) 0.493665(13) 0.01985(16) Uani 1 1 d . . .
Ni2 Ni 0.77691(4) 0.71712(4) 0.624550(12) 0.01848(15) Uani 1 1 d . . .
Ni3 Ni 0.47818(4) 0.38712(4) 0.764825(13) 0.02080(16) Uani 1 1 d . . .
OW1 O 0.2831(2) 0.6234(2) 0.69234(7) 0.0342(9) Uani 1 1 d . . .
OW2 O 0.4042(2) 0.7333(2) 0.66977(7) 0.0335(9) Uani 1 1 d . . .
OW3 O 0.1676(3) 0.6631(3) 0.65296(11) 0.0735(17) Uani 1 1 d . . .
OW4 O 0.1404(3) 0.9632(3) 0.68254(8) 0.0491(12) Uani 1 1 d . . .
OW5 O 0.1830(3) 0.8486(2) 0.64071(8) 0.0432(11) Uani 1 1 d . . .
OW6 O 0.3412(2) 0.7879(2) 0.62087(8) 0.0401(10) Uani 1 1 d . . .
OW7 O 0.4131(3) 0.9161(3) 0.59009(8) 0.0437(11) Uani 1 1 d . . .
OW8 O 0.2693(2) 0.9935(3) 0.56857(8) 0.0415(10) Uani 1 1 d . . .
OW9 O 0.2123(3) 1.1189(3) 0.60692(9) 0.0552(13) Uani 1 1 d . . .
OA10 O 0.119(2) 0.917(2) 0.5919(6) 0.142(11) Uiso 0.25 1 d P . .
OB10 O 0.3299(11) 0.4705(11) 0.1283(3) 0.149(6) Uiso 0.5 1 d P . .
OC10 O 0.3422(15) 0.8554(15) 0.4518(5) 0.090(7) Uiso 0.25 1 d P . .
OW11 O 0.0890(3) 0.9922(3) 0.61883(8) 0.0498(12) Uani 1 1 d . . .
OW12 O -0.0168(3) 0.8953(3) 0.58536(8) 0.0454(11) Uani 1 1 d . . .
H1 H 0.648(4) 0.608(4) 0.4685(13) 0.05(2) Uiso 1 1 d . . .
H2 H 0.579(4) 0.628(3) 0.4502(11) 0.034(17) Uiso 1 1 d . . .
H3 H 0.717(4) 0.735(4) 0.4617(12) 0.05(2) Uiso 1 1 d . . .
H4 H 0.705(4) 0.677(4) 0.4353(12) 0.038(17) Uiso 1 1 d . . .
H5 H 0.574(3) 0.753(3) 0.4245(10) 0.032(15) Uiso 1 1 d . . .
H6 H 0.659(4) 0.806(4) 0.4236(14) 0.07(2) Uiso 1 1 d . . .
H7 H 0.639(3) 0.869(3) 0.4658(9) 0.018(13) Uiso 1 1 d . . .
H8 H 0.573(3) 0.898(3) 0.4464(10) 0.029(15) Uiso 1 1 d . . .
H9 H 0.486(3) 0.809(4) 0.4626(11) 0.025(18) Uiso 1 1 d . . .
H10 H 0.461(3) 0.936(4) 0.4797(11) 0.039(16) Uiso 1 1 d . . .
H11 H 0.542(3) 0.914(3) 0.4989(10) 0.029(15) Uiso 1 1 d . . .
H12 H 0.378(3) 0.821(3) 0.4996(8) 0.006(11) Uiso 1 1 d . . .
H13 H 0.412(4) 0.889(4) 0.5214(12) 0.051(18) Uiso 1 1 d . . .
H14 H 0.515(4) 0.795(4) 0.5313(11) 0.032(17) Uiso 1 1 d . . .
H15 H 0.364(3) 0.703(3) 0.5288(8) 0.006(11) Uiso 1 1 d . . .
H16 H 0.395(3) 0.761(3) 0.5534(10) 0.024(14) Uiso 1 1 d . . .
H17 H 0.422(3) 0.631(3) 0.5689(11) 0.036(16) Uiso 1 1 d . . .
H18 H 0.514(4) 0.671(4) 0.5635(11) 0.041(17) Uiso 1 1 d . . .
H19 H 0.503(3) 0.520(3) 0.5497(9) 0.017(12) Uiso 1 1 d . . .
H20 H 0.438(3) 0.563(3) 0.5240(9) 0.009(12) Uiso 1 1 d . . .
H21 H 0.578(4) 0.546(4) 0.5112(12) 0.048(19) Uiso 1 1 d . . .
H22 H 0.605(4) 0.603(4) 0.5309(13) 0.06(2) Uiso 1 1 d . . .
H23 H 0.639(4) 0.647(4) 0.6326(12) 0.038(19) Uiso 1 1 d . . .
H24 H 0.651(3) 0.638(3) 0.6051(11) 0.027(15) Uiso 1 1 d . . .
H25 H 0.520(3) 0.713(3) 0.6146(9) 0.021(13) Uiso 1 1 d . . .
H26 H 0.592(3) 0.764(2) 0.5982(8) 0.000(11) Uiso 1 1 d . . .
H27 H 0.536(3) 0.843(3) 0.6338(9) 0.020(14) Uiso 1 1 d . . .
H28 H 0.585(3) 0.790(3) 0.6539(9) 0.011(12) Uiso 1 1 d . . .
H29 H 0.669(4) 0.898(3) 0.6181(12) 0.041(18) Uiso 1 1 d . . .
H30 H 0.654(4) 0.925(4) 0.6482(12) 0.056(19) Uiso 1 1 d . . .
H31 H 0.736(3) 0.826(3) 0.6588(10) 0.019(15) Uiso 1 1 d . . .
H32 H 0.815(3) 0.916(3) 0.6198(9) 0.008(11) Uiso 1 1 d . . .
H33 H 0.803(3) 0.955(3) 0.6491(9) 0.026(14) Uiso 1 1 d . . .
H34 H 0.943(3) 0.885(3) 0.6434(9) 0.017(13) Uiso 1 1 d . . .
H35 H 0.897(3) 0.827(3) 0.6645(10) 0.024(14) Uiso 1 1 d . . .
H36 H 0.920(5) 0.786(5) 0.6116(15) 0.08(3) Uiso 1 1 d . . .
H37 H 1.029(3) 0.756(3) 0.6306(9) 0.022(13) Uiso 1 1 d . . .
H38 H 0.964(4) 0.696(4) 0.6526(15) 0.08(2) Uiso 1 1 d . . .
H39 H 1.035(3) 0.616(3) 0.6174(9) 0.018(13) Uiso 1 1 d . . .
H40 H 0.975(5) 0.665(5) 0.5975(15) 0.08(3) Uiso 1 1 d . . .
H41 H 0.906(3) 0.558(3) 0.6396(11) 0.038(16) Uiso 1 1 d . . .
H42 H 0.921(5) 0.514(5) 0.6070(14) 0.08(2) Uiso 1 1 d . . .
H43 H 0.830(4) 0.613(4) 0.5913(13) 0.05(2) Uiso 1 1 d . . .
H44 H 0.782(3) 0.566(3) 0.6084(10) 0.031(16) Uiso 1 1 d . . .
H45 H 0.364(5) 0.493(5) 0.7795(14) 0.07(3) Uiso 1 1 d . . .
H46 H 0.379(4) 0.435(4) 0.8007(11) 0.035(18) Uiso 1 1 d . . .
H47 H 0.474(4) 0.580(4) 0.7888(13) 0.07(2) Uiso 1 1 d . . .
H48 H 0.401(3) 0.570(3) 0.8134(10) 0.026(14) Uiso 1 1 d . . .
H49 H 0.534(4) 0.555(4) 0.8314(12) 0.051(18) Uiso 1 1 d . . .
H50 H 0.498(4) 0.453(4) 0.8296(12) 0.049(19) Uiso 1 1 d . . .
H51 H 0.608(3) 0.526(3) 0.7943(10) 0.037(16) Uiso 1 1 d . . .
H52 H 0.647(3) 0.464(3) 0.8190(9) 0.013(12) Uiso 1 1 d . . .
H53 H 0.577(3) 0.354(3) 0.8019(11) 0.023(16) Uiso 1 1 d . . .
H54 H 0.705(4) 0.352(4) 0.7904(12) 0.06(2) Uiso 1 1 d . . .
H55 H 0.680(3) 0.419(3) 0.7652(11) 0.036(16) Uiso 1 1 d . . .
H56 H 0.621(3) 0.249(3) 0.7703(9) 0.011(12) Uiso 1 1 d . . .
H57 H 0.691(4) 0.274(4) 0.7487(12) 0.054(19) Uiso 1 1 d . . .
H59 H 0.520(4) 0.192(4) 0.7389(12) 0.06(2) Uiso 1 1 d . . .
H60 H 0.595(3) 0.215(3) 0.7128(10) 0.038(16) Uiso 1 1 d . . .
H61 H 0.474(3) 0.322(3) 0.7019(10) 0.024(15) Uiso 1 1 d . . .
H62 H 0.456(3) 0.220(4) 0.6953(11) 0.042(17) Uiso 1 1 d . . .
H63 H 0.330(4) 0.290(4) 0.7045(13) 0.07(2) Uiso 1 1 d . . .
H64 H 0.364(4) 0.229(4) 0.7362(13) 0.08(2) Uiso 1 1 d . . .
H65 H 0.379(4) 0.412(4) 0.7226(13) 0.06(2) Uiso 1 1 d . . .
H66 H 0.335(4) 0.384(3) 0.7468(11) 0.031(17) Uiso 1 1 d . . .

loop_
_atom_site_aniso_label
_atom_site_aniso_U_11
_atom_site_aniso_U_22
_atom_site_aniso_U_33
_atom_site_aniso_U_23
_atom_site_aniso_U_13
_atom_site_aniso_U_12
C1 0.028(3) 0.039(4) 0.040(4) 0.008(3) 0.009(3) -0.001(3)
C2 0.036(4) 0.035(3) 0.038(4) 0.014(3) -0.002(3) -0.008(3)
C3 0.034(4) 0.022(3) 0.038(4) 0.013(3) -0.005(3) -0.006(3)
C4 0.040(4) 0.018(3) 0.051(4) 0.001(3) -0.008(3) 0.009(3)
C5 0.028(3) 0.030(3) 0.045(4) -0.004(3) -0.005(3) 0.013(3)
C6 0.022(3) 0.037(3) 0.036(4) -0.011(3) 0.003(3) 0.005(3)
C7 0.031(3) 0.035(3) 0.026(3) 0.001(3) 0.003(3) -0.002(3)
C8 0.022(3) 0.029(3) 0.027(3) 0.009(2) -0.006(3) -0.006(2)
C9 0.018(3) 0.019(3) 0.026(3) 0.006(2) 0.001(2) 0.000(2)
C10 0.024(3) 0.020(3) 0.020(3) 0.004(2) -0.003(2) 0.000(2)
C11 0.014(3) 0.019(2) 0.021(3) -0.007(2) 0.003(2) -0.001(2)
C12 0.021(3) 0.015(2) 0.020(3) 0.003(2) 0.006(2) 0.002(2)
C13 0.022(3) 0.013(2) 0.015(3) 0.002(2) -0.005(2) -0.006(2)
C14 0.018(3) 0.018(3) 0.034(3) 0.003(2) 0.002(3) 0.001(2)
C15 0.023(3) 0.031(3) 0.023(3) -0.004(2) -0.002(3) 0.003(3)
C16 0.032(4) 0.030(3) 0.024(3) -0.003(3) 0.001(3) 0.008(3)
C17 0.031(3) 0.023(3) 0.032(4) -0.005(3) 0.003(3) 0.006(3)
C18 0.038(3) 0.015(3) 0.023(3) 0.005(2) -0.001(3) -0.010(2)
C19 0.024(3) 0.025(3) 0.030(3) -0.002(3) -0.001(3) -0.010(3)
C20 0.027(3) 0.031(3) 0.058(5) -0.004(3) -0.004(3) -0.001(3)
C21 0.018(3) 0.024(3) 0.039(4) 0.002(3) 0.001(3) -0.004(3)
C22 0.038(4) 0.027(3) 0.041(4) 0.001(3) 0.000(3) 0.001(3)
C23 0.022(3) 0.015(2) 0.028(3) -0.003(2) -0.004(3) 0.002(2)
C24 0.026(3) 0.015(2) 0.027(3) 0.003(2) 0.005(3) -0.004(2)
C25 0.019(3) 0.025(3) 0.020(3) 0.000(2) 0.004(2) -0.005(2)
C26 0.030(3) 0.015(2) 0.018(3) -0.002(2) -0.004(2) 0.000(2)
C27 0.026(3) 0.015(2) 0.028(3) -0.001(2) 0.009(3) 0.001(2)
C28 0.028(3) 0.020(3) 0.021(3) 0.001(2) 0.006(2) -0.003(2)
C29 0.045(4) 0.029(3) 0.037(4) -0.005(3) 0.011(3) 0.003(3)
C30 0.043(4) 0.033(3) 0.032(4) -0.009(3) 0.005(3) -0.005(3)
C31 0.035(4) 0.034(3) 0.044(4) -0.013(3) -0.007(3) -0.005(3)
C32 0.029(4) 0.040(4) 0.040(4) 0.004(3) 0.001(3) 0.008(3)
C33 0.028(3) 0.027(3) 0.045(4) 0.005(3) 0.006(3) 0.009(3)
C34 0.045(4) 0.028(3) 0.035(4) -0.002(3) 0.001(3) -0.001(3)
C35 0.057(5) 0.031(4) 0.035(4) -0.006(3) 0.003(3) 0.002(3)
C36 0.038(4) 0.036(3) 0.041(4) -0.011(3) 0.001(3) 0.000(3)
Fe1 0.0173(4) 0.0151(3) 0.0197(4) 0.0006(3) 0.0021(3) -0.0005(3)
Fe2 0.0235(4) 0.0141(3) 0.0189(4) 0.0005(3) 0.0023(3) 0.0000(3)
N1 0.026(3) 0.027(3) 0.025(3) 0.006(2) 0.000(2) 0.003(2)
N2 0.026(3) 0.023(2) 0.035(3) 0.008(2) -0.013(3) -0.001(2)
N3 0.018(3) 0.025(2) 0.034(3) -0.004(2) -0.004(2) 0.000(2)
N4 0.025(3) 0.018(2) 0.029(3) 0.001(2) -0.002(2) 0.003(2)
N5 0.021(2) 0.021(2) 0.032(3) 0.003(2) -0.003(2) -0.001(2)
N6 0.026(3) 0.044(3) 0.034(3) 0.003(2) 0.007(2) 0.006(2)
N7 0.026(3) 0.022(2) 0.021(2) -0.0017(19) 0.001(2) -0.0034(19)
N8 0.027(3) 0.027(2) 0.028(3) -0.005(2) 0.007(2) -0.001(2)
N9 0.020(2) 0.017(2) 0.031(3) 0.0007(19) 0.004(2) 0.0001(19)
N10 0.028(3) 0.030(2) 0.036(3) 0.011(2) 0.000(2) -0.005(2)
N11 0.024(3) 0.021(2) 0.022(3) 0.000(2) -0.001(2) -0.001(2)
N12 0.031(3) 0.019(2) 0.019(2) -0.0010(19) 0.005(2) -0.001(2)
N13 0.022(3) 0.025(2) 0.038(3) -0.009(2) -0.001(2) -0.005(2)
N14 0.021(3) 0.020(2) 0.025(3) 0.000(2) -0.004(2) -0.003(2)
N15 0.025(3) 0.018(2) 0.020(2) 0.0001(18) 0.002(2) 0.0011(19)
N16 0.037(3) 0.031(3) 0.032(3) 0.003(2) -0.005(2) -0.004(2)
N17 0.028(3) 0.020(2) 0.030(3) -0.001(2) -0.001(2) -0.001(2)
N18 0.026(3) 0.017(2) 0.030(3) 0.0040(19) 0.005(2) 0.005(2)
N19 0.028(3) 0.032(3) 0.030(3) -0.003(2) 0.000(2) 0.002(2)
N20 0.030(3) 0.021(2) 0.026(3) 0.0003(19) 0.005(2) 0.001(2)
N21 0.032(3) 0.026(3) 0.033(3) 0.003(2) 0.014(3) 0.001(2)
N22 0.029(3) 0.028(3) 0.038(3) 0.007(2) 0.005(2) 0.003(2)
N23 0.035(3) 0.026(2) 0.030(3) 0.000(2) 0.010(2) -0.003(2)
N24 0.029(3) 0.042(3) 0.030(3) 0.005(2) 0.002(3) 0.002(2)
Ni1 0.0180(3) 0.0163(3) 0.0252(4) 0.0019(3) -0.0042(3) -0.0009(3)
Ni2 0.0222(4) 0.0147(3) 0.0185(3) 0.0009(3) 0.0010(3) -0.0012(3)
Ni3 0.0216(4) 0.0155(3) 0.0254(4) 0.0013(3) 0.0039(3) -0.0004(3)
OW1 0.035(2) 0.034(2) 0.033(2) 0.0018(18) 0.0024(19) -0.0053(18)
OW2 0.033(2) 0.031(2) 0.036(2) 0.0007(18) -0.0021(19) 0.0012(18)
OW3 0.069(4) 0.046(3) 0.106(4) 0.026(3) -0.046(3) -0.020(3)
OW4 0.054(3) 0.041(2) 0.052(3) 0.005(2) 0.002(2) -0.001(2)
OW5 0.037(2) 0.039(2) 0.054(3) 0.009(2) 0.001(2) 0.001(2)
OW6 0.035(2) 0.040(2) 0.045(3) 0.008(2) 0.005(2) 0.001(2)
OW7 0.036(2) 0.054(3) 0.041(3) 0.007(2) 0.011(2) -0.002(2)
OW8 0.033(2) 0.041(2) 0.050(3) 0.011(2) -0.001(2) -0.006(2)
OW9 0.051(3) 0.048(3) 0.066(3) 0.013(2) 0.030(2) 0.009(2)
OW11 0.052(3) 0.052(3) 0.045(3) -0.005(2) 0.002(2) 0.003(2)
OW12 0.048(3) 0.044(2) 0.044(3) 0.006(2) 0.009(2) 0.000(2)

loop_
_atom_type_symbol
_atom_type_description
_atom_type_scat_dispersion_real
_atom_type_scat_dispersion_imag
_atom_type_scat_source
C C 0.0033 0.0016 'International Tables Vol C Tables 4.2.6.8 and 6.1.1.4'
H H 0 0 'International Tables Vol C Tables 4.2.6.8 and 6.1.1.4'
Fe Fe 0.3463 0.8444 'International Tables Vol C Tables 4.2.6.8 and 6.1.1.4'
N N 0.0061 0.0033 'International Tables Vol C Tables 4.2.6.8 and 6.1.1.4'
Ni Ni 0.3393 1.1124 'International Tables Vol C Tables 4.2.6.8 and 6.1.1.4'
O O 0.0106 0.006 'International Tables Vol C Tables 4.2.6.8 and 6.1.1.4'

loop_
_geom_angle_atom_site_label_1
_geom_angle_atom_site_label_2
_geom_angle_atom_site_label_3
_geom_angle
_geom_angle_site_symmetry_1
_geom_angle_site_symmetry_3
_geom_angle_publ_flag
N1 C1 C2 110.6(5) . . ?
C3 C2 C1 115.0(6) . . ?
N2 C3 C2 112.7(5) . . ?
N2 C4 C5 109.7(5) . . ?
N3 C5 C4 109.3(5) . . ?
N3 C6 C7 112.0(5) . . ?
C6 C7 C8 114.8(5) . . ?
N4 C8 C7 111.6(5) . . ?
N5 C9 Fe1 172.9(4) . . ?
N6 C10 Fe1 175.5(5) . . ?
N7 C11 Fe1 177.8(4) . . ?
N8 C12 Fe1 176.2(5) . . ?
N9 C13 Fe1 178.2(5) . . ?
N10 C14 Fe1 174.0(5) . . ?
N11 C15 C16 112.3(5) . . ?
C17 C16 C15 115.5(5) . . ?
N12 C17 C16 113.9(5) . . ?
N12 C18 C19 107.9(4) . . ?
N13 C19 C18 108.0(4) . . ?
N13 C20 C21 110.9(5) . . ?
C22 C21 C20 114.0(5) . . ?
N14 C22 C21 112.4(5) . . ?
N15 C23 Fe2 173.7(4) . . ?
N16 C24 Fe2 174.2(4) . . ?
N17 C25 Fe2 176.2(5) . . ?
N18 C26 Fe2 172.1(4) . . ?
N19 C27 Fe2 179.9(6) . . ?
N20 C28 Fe2 176.8(5) . . ?
N21 C29 C30 113.2(5) . . ?
C31 C30 C29 115.0(6) . . ?
N22 C31 C30 111.9(5) . . ?
N22 C32 C33 109.2(5) . . ?
N23 C33 C32 110.1(5) . . ?
N23 C34 C35 111.3(5) . . ?
C34 C35 C36 116.5(6) . . ?
N24 C36 C35 112.3(5) . . ?
C9 Fe1 C11 89.6(2) . . ?
C9 Fe1 C10 85.4(2) . . ?
C11 Fe1 C10 88.4(2) . . ?
C9 Fe1 C13 93.4(2) . . ?
C11 Fe1 C13 89.5(2) . . ?
C10 Fe1 C13 177.5(2) . . ?
C9 Fe1 C14 88.4(2) . . ?
C11 Fe1 C14 175.1(2) . . ?
C10 Fe1 C14 96.0(2) . . ?
C13 Fe1 C14 86.1(2) . . ?
C9 Fe1 C12 177.2(2) . . ?
C11 Fe1 C12 88.7(2) . . ?
C10 Fe1 C12 92.3(2) . . ?
C13 Fe1 C12 88.8(2) . . ?
C14 Fe1 C12 93.5(2) . . ?
C24 Fe2 C26 87.3(2) . . ?
C24 Fe2 C25 85.9(2) . . ?
C26 Fe2 C25 85.8(2) . . ?
C24 Fe2 C27 176.9(2) . . ?
C26 Fe2 C27 90.1(2) . . ?
C25 Fe2 C27 92.3(2) . . ?
C24 Fe2 C28 92.6(2) . . ?
C26 Fe2 C28 90.3(2) . . ?
C25 Fe2 C28 175.9(2) . . ?
C27 Fe2 C28 89.1(2) . . ?
C24 Fe2 C23 94.3(2) . . ?
C26 Fe2 C23 176.9(2) . . ?
C25 Fe2 C23 91.7(2) . . ?
C27 Fe2 C23 88.3(2) . . ?
C28 Fe2 C23 92.3(2) . . ?
C1 N1 Ni1 116.3(4) . . ?
C3 N2 C4 112.1(5) . . ?
C3 N2 Ni1 118.8(4) . . ?
C4 N2 Ni1 107.5(4) . . ?
C6 N3 C5 112.2(4) . . ?
C6 N3 Ni1 118.7(3) . . ?
C5 N3 Ni1 106.5(4) . . ?
C8 N4 Ni1 117.7(3) . . ?
C9 N5 Ni1 157.0(4) . . ?
C11 N7 Ni2 168.9(4) . . ?
C13 N9 Ni1 171.7(4) . 3_566 ?
C15 N11 Ni2 118.2(3) . . ?
C18 N12 C17 112.6(4) . . ?
C18 N12 Ni2 106.6(3) . . ?
C17 N12 Ni2 117.4(3) . . ?
C20 N13 C19 112.4(5) . . ?
C20 N13 Ni2 121.3(4) . . ?
C19 N13 Ni2 107.6(3) . . ?
C22 N14 Ni2 117.5(4) . . ?
C23 N15 Ni2 148.2(4) . . ?
C26 N18 Ni3 155.3(4) . . ?
C28 N20 Ni3 165.4(4) . 4_656 ?
C29 N21 Ni3 117.5(4) . . ?
C32 N22 C31 111.1(5) . . ?
C32 N22 Ni3 107.7(4) . . ?
C31 N22 Ni3 119.6(4) . . ?
C34 N23 C33 112.8(4) . . ?
C34 N23 Ni3 120.0(4) . . ?
C33 N23 Ni3 106.6(3) . . ?
C36 N24 Ni3 117.9(4) . . ?
N9 Ni1 N5 177.30(17) 3_466 . ?
N9 Ni1 N1 91.70(19) 3_466 . ?
N5 Ni1 N1 90.92(19) . . ?
N9 Ni1 N4 90.95(18) 3_466 . ?
N5 Ni1 N4 89.52(18) . . ?
N1 Ni1 N4 94.88(19) . . ?
N9 Ni1 N2 88.76(18) 3_466 . ?
N5 Ni1 N2 90.49(18) . . ?
N1 Ni1 N2 91.28(19) . . ?
N4 Ni1 N2 173.84(19) . . ?
N9 Ni1 N3 89.44(18) 3_466 . ?
N5 Ni1 N3 87.89(18) . . ?
N1 Ni1 N3 174.14(18) . . ?
N4 Ni1 N3 90.84(18) . . ?
N2 Ni1 N3 83.00(18) . . ?
N7 Ni2 N14 91.40(18) . . ?
N7 Ni2 N12 90.25(17) . . ?
N14 Ni2 N12 172.75(18) . . ?
N7 Ni2 N11 88.31(18) . . ?
N14 Ni2 N11 92.96(18) . . ?
N12 Ni2 N11 94.15(18) . . ?
N7 Ni2 N13 86.75(18) . . ?
N14 Ni2 N13 90.85(18) . . ?
N12 Ni2 N13 82.19(18) . . ?
N11 Ni2 N13 173.84(18) . . ?
N7 Ni2 N15 173.94(16) . . ?
N14 Ni2 N15 91.75(17) . . ?
N12 Ni2 N15 87.26(16) . . ?
N11 Ni2 N15 86.35(18) . . ?
N13 Ni2 N15 98.38(18) . . ?
N21 Ni3 N24 93.2(2) . . ?
N21 Ni3 N18 89.26(19) . . ?
N24 Ni3 N18 91.29(19) . . ?
N21 Ni3 N22 91.9(2) . . ?
N24 Ni3 N22 174.34(19) . . ?
N18 Ni3 N22 91.20(18) . . ?
N21 Ni3 N20 91.78(19) . 4_646 ?
N24 Ni3 N20 86.40(19) . 4_646 ?
N18 Ni3 N20 177.52(17) . 4_646 ?
N22 Ni3 N20 91.02(18) . 4_646 ?
N21 Ni3 N23 172.8(2) . . ?
N24 Ni3 N23 92.5(2) . . ?
N18 Ni3 N23 86.10(16) . . ?
N22 Ni3 N23 82.63(18) . . ?
N20 Ni3 N23 93.08(17) 4_646 . ?

loop_
_geom_bond_atom_site_label_1
_geom_bond_atom_site_label_2
_geom_bond_distance
_geom_bond_site_symmetry_2
_geom_bond_publ_flag
C1 N1 1.486(7) . ?
C1 C2 1.528(8) . ?
C2 C3 1.509(9) . ?
C3 N2 1.465(7) . ?
C4 N2 1.485(7) . ?
C4 C5 1.502(9) . ?
C5 N3 1.482(7) . ?
C6 N3 1.479(7) . ?
C6 C7 1.516(8) . ?
C7 C8 1.534(8) . ?
C8 N4 1.484(7) . ?
C9 N5 1.145(6) . ?
C9 Fe1 1.929(5) . ?
C10 N6 1.165(6) . ?
C10 Fe1 1.936(5) . ?
C11 N7 1.153(6) . ?
C11 Fe1 1.934(5) . ?
C12 N8 1.135(6) . ?
C12 Fe1 1.954(5) . ?
C13 N9 1.152(6) . ?
C13 Fe1 1.941(5) . ?
C14 N10 1.151(6) . ?
C14 Fe1 1.953(5) . ?
C15 N11 1.479(7) . ?
C15 C16 1.513(7) . ?
C16 C17 1.505(8) . ?
C17 N12 1.477(7) . ?
C18 N12 1.475(7) . ?
C18 C19 1.500(8) . ?
C19 N13 1.473(7) . ?
C20 N13 1.455(7) . ?
C20 C21 1.529(8) . ?
C21 C22 1.516(8) . ?
C22 N14 1.477(7) . ?
C23 N15 1.150(6) . ?
C23 Fe2 1.964(6) . ?
C24 N16 1.150(6) . ?
C24 Fe2 1.937(6) . ?
C25 N17 1.157(6) . ?
C25 Fe2 1.947(5) . ?
C26 N18 1.151(6) . ?
C26 Fe2 1.944(5) . ?
C27 N19 1.160(6) . ?
C27 Fe2 1.949(6) . ?
C28 N20 1.152(6) . ?
C28 Fe2 1.958(5) . ?
C29 N21 1.482(7) . ?
C29 C30 1.503(9) . ?
C30 C31 1.495(9) . ?
C31 N22 1.488(7) . ?
C32 N22 1.468(7) . ?
C32 C33 1.487(8) . ?
C33 N23 1.484(7) . ?
C34 N23 1.459(7) . ?
C34 C35 1.504(9) . ?
C35 C36 1.534(9) . ?
C36 N24 1.492(7) . ?
N1 Ni1 2.097(5) . ?
N2 Ni1 2.111(4) . ?
N3 Ni1 2.139(5) . ?
N4 Ni1 2.105(4) . ?
N5 Ni1 2.085(4) . ?
N7 Ni2 2.080(4) . ?
N9 Ni1 2.071(4) 3_566 ?
N11 Ni2 2.111(4) . ?
N12 Ni2 2.106(4) . ?
N13 Ni2 2.117(4) . ?
N14 Ni2 2.094(4) . ?
N15 Ni2 2.159(4) . ?
N18 Ni3 2.116(4) . ?
N20 Ni3 2.119(4) 4_656 ?
N21 Ni3 2.080(5) . ?
N22 Ni3 2.117(5) . ?
N23 Ni3 2.119(4) . ?
N24 Ni3 2.104(5) . ?
Ni1 N9 2.071(4) 3_466 ?
Ni3 N20 2.119(4) 4_646 ?

loop_
_geom_torsion_atom_site_label_1
_geom_torsion_atom_site_label_2
_geom_torsion_atom_site_label_3
_geom_torsion_atom_site_label_4
_geom_torsion
_geom_torsion_site_symmetry_1
_geom_torsion_site_symmetry_2
_geom_torsion_site_symmetry_3
_geom_torsion_site_symmetry_4
_geom_torsion_publ_flag
N1 C1 C2 C3 73.4(7) . . . . ?
C1 C2 C3 N2 -69.1(7) . . . . ?
N2 C4 C5 N3 55.8(7) . . . . ?
N3 C6 C7 C8 -70.2(6) . . . . ?
C6 C7 C8 N4 72.5(6) . . . . ?
N11 C15 C16 C17 71.9(7) . . . . ?
C15 C16 C17 N12 -72.3(7) . . . . ?
N12 C18 C19 N13 59.0(6) . . . . ?
N13 C20 C21 C22 -69.5(7) . . . . ?
C20 C21 C22 N14 74.1(7) . . . . ?
N21 C29 C30 C31 73.2(7) . . . . ?
C29 C30 C31 N22 -69.3(7) . . . . ?
N22 C32 C33 N23 55.5(7) . . . . ?
N23 C34 C35 C36 -70.7(7) . . . . ?
C34 C35 C36 N24 71.6(7) . . . . ?
N5 C9 Fe1 C11 101(4) . . . . ?
N5 C9 Fe1 C10 13(4) . . . . ?
N5 C9 Fe1 C13 -169(4) . . . . ?
N5 C9 Fe1 C14 -83(4) . . . . ?
N5 C9 Fe1 C12 49(7) . . . . ?
N7 C11 Fe1 C9 -129(12) . . . . ?
N7 C11 Fe1 C10 -44(12) . . . . ?
N7 C11 Fe1 C13 137(12) . . . . ?
N7 C11 Fe1 C14 164(11) . . . . ?
N7 C11 Fe1 C12 48(12) . . . . ?
N6 C10 Fe1 C9 45(6) . . . . ?
N6 C10 Fe1 C11 -45(6) . . . . ?
N6 C10 Fe1 C13 -16(10) . . . . ?
N6 C10 Fe1 C14 133(6) . . . . ?
N6 C10 Fe1 C12 -133(6) . . . . ?
N9 C13 Fe1 C9 88(16) . . . . ?
N9 C13 Fe1 C11 18E1(10) . . . . ?
N9 C13 Fe1 C10 148(14) . . . . ?
N9 C13 Fe1 C14 0(16) . . . . ?
N9 C13 Fe1 C12 -94(16) . . . . ?
N10 C14 Fe1 C9 -59(5) . . . . ?
N10 C14 Fe1 C11 7(7) . . . . ?
N10 C14 Fe1 C10 -145(5) . . . . ?
N10 C14 Fe1 C13 34(5) . . . . ?
N10 C14 Fe1 C12 123(5) . . . . ?
N8 C12 Fe1 C9 86(9) . . . . ?
N8 C12 Fe1 C11 33(7) . . . . ?
N8 C12 Fe1 C10 121(7) . . . . ?
N8 C12 Fe1 C13 -57(7) . . . . ?
N8 C12 Fe1 C14 -143(7) . . . . ?
N16 C24 Fe2 C26 49(5) . . . . ?
N16 C24 Fe2 C25 -37(5) . . . . ?
N16 C24 Fe2 C27 18(8) . . . . ?
N16 C24 Fe2 C28 139(5) . . . . ?
N16 C24 Fe2 C23 -128(5) . . . . ?
N18 C26 Fe2 C24 -81(3) . . . . ?
N18 C26 Fe2 C25 5(3) . . . . ?
N18 C26 Fe2 C27 97(3) . . . . ?
N18 C26 Fe2 C28 -174(3) . . . . ?
N18 C26 Fe2 C23 40(6) . . . . ?
N17 C25 Fe2 C24 53(7) . . . . ?
N17 C25 Fe2 C26 -34(7) . . . . ?
N17 C25 Fe2 C27 -124(7) . . . . ?
N17 C25 Fe2 C28 -15(9) . . . . ?
N17 C25 Fe2 C23 147(7) . . . . ?
N19 C27 Fe2 C24 -7E1(10) . . . . ?
N19 C27 Fe2 C26 -11E1(10) . . . . ?
N19 C27 Fe2 C25 -2E1(10) . . . . ?
N19 C27 Fe2 C28 17E1(10) . . . . ?
N19 C27 Fe2 C23 7E1(10) . . . . ?
N20 C28 Fe2 C24 -89(10) . . . . ?
N20 C28 Fe2 C26 -2(10) . . . . ?
N20 C28 Fe2 C25 -21(12) . . . . ?
N20 C28 Fe2 C27 88(10) . . . . ?
N20 C28 Fe2 C23 18E1(10) . . . . ?
N15 C23 Fe2 C24 18E1(10) . . . . ?
N15 C23 Fe2 C26 57(6) . . . . ?
N15 C23 Fe2 C25 93(4) . . . . ?
N15 C23 Fe2 C27 0(4) . . . . ?
N15 C23 Fe2 C28 -89(4) . . . . ?
C2 C1 N1 Ni1 -60.9(6) . . . . ?
C2 C3 N2 C4 179.9(5) . . . . ?
C2 C3 N2 Ni1 53.5(6) . . . . ?
C5 C4 N2 C3 -172.1(5) . . . . ?
C5 C4 N2 Ni1 -39.8(6) . . . . ?
C7 C6 N3 C5 179.8(5) . . . . ?
C7 C6 N3 Ni1 54.8(6) . . . . ?
C4 C5 N3 C6 -172.9(5) . . . . ?
C4 C5 N3 Ni1 -41.4(5) . . . . ?
C7 C8 N4 Ni1 -58.7(6) . . . . ?
Fe1 C9 N5 Ni1 5(5) . . . . ?
Fe1 C11 N7 Ni2 -16(14) . . . . ?
Fe1 C13 N9 Ni1 -112(15) . . . 3_566 ?
C16 C15 N11 Ni2 -51.4(6) . . . . ?
C19 C18 N12 C17 -176.1(5) . . . . ?
C19 C18 N12 Ni2 -46.0(5) . . . . ?
C16 C17 N12 C18 175.3(5) . . . . ?
C16 C17 N12 Ni2 51.0(6) . . . . ?
C21 C20 N13 C19 -178.0(5) . . . . ?
C21 C20 N13 Ni2 52.7(7) . . . . ?
C18 C19 N13 C20 -176.8(5) . . . . ?
C18 C19 N13 Ni2 -40.7(5) . . . . ?
C21 C22 N14 Ni2 -58.3(6) . . . . ?
Fe2 C23 N15 Ni2 26(4) . . . . ?
Fe2 C26 N18 Ni3 -4(4) . . . . ?
Fe2 C28 N20 Ni3 59(10) . . . 4_656 ?
C30 C29 N21 Ni3 -56.5(7) . . . . ?
C33 C32 N22 C31 -173.2(5) . . . . ?
C33 C32 N22 Ni3 -40.4(6) . . . . ?
C30 C31 N22 C32 178.2(5) . . . . ?
C30 C31 N22 Ni3 51.6(7) . . . . ?
C35 C34 N23 C33 179.7(5) . . . . ?
C35 C34 N23 Ni3 52.8(6) . . . . ?
C32 C33 N23 C34 -174.3(5) . . . . ?
C32 C33 N23 Ni3 -40.6(6) . . . . ?
C35 C36 N24 Ni3 -52.6(7) . . . . ?
C9 N5 Ni1 N9 -15(4) . . . 3_466 ?
C9 N5 Ni1 N1 149.8(11) . . . . ?
C9 N5 Ni1 N4 -115.3(11) . . . . ?
C9 N5 Ni1 N2 58.5(11) . . . . ?
C9 N5 Ni1 N3 -24.4(11) . . . . ?
C1 N1 Ni1 N9 129.3(4) . . . 3_466 ?
C1 N1 Ni1 N5 -50.0(4) . . . . ?
C1 N1 Ni1 N4 -139.6(4) . . . . ?
C1 N1 Ni1 N2 40.5(4) . . . . ?
C1 N1 Ni1 N3 28(2) . . . . ?
C8 N4 Ni1 N9 -51.1(4) . . . 3_466 ?
C8 N4 Ni1 N5 126.3(4) . . . . ?
C8 N4 Ni1 N1 -142.9(4) . . . . ?
C8 N4 Ni1 N2 36(2) . . . . ?
C8 N4 Ni1 N3 38.4(4) . . . . ?
C3 N2 Ni1 N9 -128.7(4) . . . 3_466 ?
C4 N2 Ni1 N9 102.7(4) . . . 3_466 ?
C3 N2 Ni1 N5 53.9(4) . . . . ?
C4 N2 Ni1 N5 -74.7(4) . . . . ?
C3 N2 Ni1 N1 -37.0(4) . . . . ?
C4 N2 Ni1 N1 -165.6(4) . . . . ?
C3 N2 Ni1 N4 143.9(17) . . . . ?
C4 N2 Ni1 N4 15(2) . . . . ?
C3 N2 Ni1 N3 141.7(4) . . . . ?
C4 N2 Ni1 N3 13.2(4) . . . . ?
C6 N3 Ni1 N9 54.2(4) . . . 3_466 ?
C5 N3 Ni1 N9 -73.5(4) . . . 3_466 ?
C6 N3 Ni1 N5 -126.2(4) . . . . ?
C5 N3 Ni1 N5 106.1(4) . . . . ?
C6 N3 Ni1 N1 155.4(18) . . . . ?
C5 N3 Ni1 N1 28(2) . . . . ?
C6 N3 Ni1 N4 -36.7(4) . . . . ?
C5 N3 Ni1 N4 -164.4(4) . . . . ?
C6 N3 Ni1 N2 143.1(4) . . . . ?
C5 N3 Ni1 N2 15.3(4) . . . . ?
C11 N7 Ni2 N14 -166(2) . . . . ?
C11 N7 Ni2 N12 7(2) . . . . ?
C11 N7 Ni2 N11 101(2) . . . . ?
C11 N7 Ni2 N13 -76(2) . . . . ?
C11 N7 Ni2 N15 72(3) . . . . ?
C22 N14 Ni2 N7 122.1(4) . . . . ?
C22 N14 Ni2 N12 19.0(18) . . . . ?
C22 N14 Ni2 N11 -149.5(4) . . . . ?
C22 N14 Ni2 N13 35.4(4) . . . . ?
C22 N14 Ni2 N15 -63.0(4) . . . . ?
C18 N12 Ni2 N7 -68.3(3) . . . . ?
C17 N12 Ni2 N7 59.0(4) . . . . ?
C18 N12 Ni2 N14 34.9(17) . . . . ?
C17 N12 Ni2 N14 162.2(14) . . . . ?
C18 N12 Ni2 N11 -156.6(3) . . . . ?
C17 N12 Ni2 N11 -29.3(4) . . . . ?
C18 N12 Ni2 N13 18.4(3) . . . . ?
C17 N12 Ni2 N13 145.7(4) . . . . ?
C18 N12 Ni2 N15 117.3(3) . . . . ?
C17 N12 Ni2 N15 -115.4(4) . . . . ?
C15 N11 Ni2 N7 -60.0(4) . . . . ?
C15 N11 Ni2 N14 -151.3(4) . . . . ?
C15 N11 Ni2 N12 30.1(4) . . . . ?
C15 N11 Ni2 N13 -23(2) . . . . ?
C15 N11 Ni2 N15 117.1(4) . . . . ?
C20 N13 Ni2 N7 -125.6(5) . . . . ?
C19 N13 Ni2 N7 103.0(4) . . . . ?
C20 N13 Ni2 N14 -34.3(5) . . . . ?
C19 N13 Ni2 N14 -165.7(4) . . . . ?
C20 N13 Ni2 N12 143.7(5) . . . . ?
C19 N13 Ni2 N12 12.3(4) . . . . ?
C20 N13 Ni2 N11 -162.5(17) . . . . ?
C19 N13 Ni2 N11 66.1(19) . . . . ?
C20 N13 Ni2 N15 57.6(5) . . . . ?
C19 N13 Ni2 N15 -73.8(4) . . . . ?
C23 N15 Ni2 N7 8.0(19) . . . . ?
C23 N15 Ni2 N14 -113.3(7) . . . . ?
C23 N15 Ni2 N12 73.9(7) . . . . ?
C23 N15 Ni2 N11 -20.4(7) . . . . ?
C23 N15 Ni2 N13 155.6(7) . . . . ?
C29 N21 Ni3 N24 -148.0(5) . . . . ?
C29 N21 Ni3 N18 -56.8(5) . . . . ?
C29 N21 Ni3 N22 34.4(5) . . . . ?
C29 N21 Ni3 N20 125.5(5) . . . 4_646 ?
C29 N21 Ni3 N23 -7(2) . . . . ?
C36 N24 Ni3 N21 -151.9(5) . . . . ?
C36 N24 Ni3 N18 118.8(4) . . . . ?
C36 N24 Ni3 N22 3(2) . . . . ?
C36 N24 Ni3 N20 -60.3(4) . . . 4_646 ?
C36 N24 Ni3 N23 32.6(5) . . . . ?
C26 N18 Ni3 N21 170.7(10) . . . . ?
C26 N18 Ni3 N24 -96.1(10) . . . . ?
C26 N18 Ni3 N22 78.8(10) . . . . ?
C26 N18 Ni3 N20 -75(4) . . . 4_646 ?
C26 N18 Ni3 N23 -3.7(10) . . . . ?
C32 N22 Ni3 N21 -161.1(4) . . . . ?
C31 N22 Ni3 N21 -33.0(5) . . . . ?
C32 N22 Ni3 N24 44(2) . . . . ?
C31 N22 Ni3 N24 173(2) . . . . ?
C32 N22 Ni3 N18 -71.8(4) . . . . ?
C31 N22 Ni3 N18 56.3(5) . . . . ?
C32 N22 Ni3 N20 107.1(4) . . . 4_646 ?
C31 N22 Ni3 N20 -124.8(4) . . . 4_646 ?
C32 N22 Ni3 N23 14.1(4) . . . . ?
C31 N22 Ni3 N23 142.3(5) . . . . ?
C34 N23 Ni3 N21 -174.8(16) . . . . ?
C33 N23 Ni3 N21 55.5(18) . . . . ?
C34 N23 Ni3 N24 -33.3(4) . . . . ?
C33 N23 Ni3 N24 -163.0(4) . . . . ?
C34 N23 Ni3 N18 -124.5(4) . . . . ?
C33 N23 Ni3 N18 105.8(4) . . . . ?
C34 N23 Ni3 N22 143.8(4) . . . . ?
C33 N23 Ni3 N22 14.1(4) . . . . ?
C34 N23 Ni3 N20 53.2(4) . . . 4_646 ?
C33 N23 Ni3 N20 -76.5(4) . . . 4_646 ?
